data_7716520
loop_
_publ_author_name
'Besleaga, Iuliana'
'Raptov&#xe1;, Ren&#xe1;ta'
'Stoica, Alexandru-Constantin'
'Milunovic, Miljan N. M.'
'Zalibera, Michal'
'Bai, Ruoli'
'Igaz, N&#xf3;ra'
'Reynisson, J&#xf3;hannes'
'Kiricsi, M&#xf3;nika'
'Enyedy, &#xc9;va A'
'Rapta, Peter'
'Hamel, Ernest'
'Arion, Vladimir B.'

_publ_section_title
;
 Are the metal identity and stoichiometry of metal complexes important for
 colchicine site binding and inhibition of tubulin polymerization?
;
_journal_issue 29
_journal_name_full 'Dalton transactions (Cambridge, England : 2003)'
_journal_page_first 12349
_journal_page_last 12369
_journal_paper_doi 10.1039/d4dt01469c
_journal_volume 53
_journal_year 2024
_chemical_formula_moiety 'C36 H41 Fe N10 O2 S2, 2(N O3)'
_chemical_formula_sum 'C36 H41 Fe N12 O8 S2'
_chemical_formula_weight 889.78
_space_group_crystal_system monoclinic
_space_group_IT_number 14
_space_group_name_Hall '-P 2yn'
_space_group_name_H-M_alt 'P 1 21/n 1'
_atom_sites_solution_hydrogens geom
_audit_creation_method SHELXL-2014
_audit_update_record
;
2024-06-24 deposited with the CCDC.	2024-07-02 downloaded from the CCDC.
;
_cell_angle_alpha 90
_cell_angle_beta 95.264(2)
_cell_angle_gamma 90
_cell_formula_units_Z 4
_cell_length_a 17.7730(5)
_cell_length_b 9.9333(2)
_cell_length_c 24.8488(7)
_cell_measurement_reflns_used 71372
_cell_measurement_temperature 100(2)
_cell_measurement_theta_max 30.50
_cell_measurement_theta_min 2.21
_cell_volume 4368.4(2)
_computing_cell_refinement
;
X-Area Recipe 1.37.0.0 (STOE, 2021)
;
_computing_data_collection
;
X-Area Pilatus3_SV 1.31.186.0 (STOE, 2022)
;
_computing_data_reduction
;
X-Area Integrate 2.5.3.0 (STOE, 2021)
X-Area LANA 2.7.5.0 (STOE, 2022)
;
_computing_publication_material
;
STOE & Cie GmbH, X-Area, software package for collecting single-crystal or
multi-domain crystal data on STOE area-detector diffractometers, for image 
processing, for the correction and scaling of reflection intensities and 
for outlier rejection, version 2.1, Darmstadt 2022
;
_computing_structure_refinement 'SHELXL (Sheldrick, 2014)'
_computing_structure_solution 'SHELXS  (Sheldrick, 2014)'
_diffrn_ambient_temperature 100(2)
_diffrn_measured_fraction_theta_full 0.998
_diffrn_measured_fraction_theta_max 0.999
_diffrn_measurement_device_type 'STOE Stadivari'
_diffrn_measurement_method 'rotation method, \w scans'
_diffrn_radiation_type MoK\a
_diffrn_radiation_wavelength 0.71073
_diffrn_reflns_av_R_equivalents 0.0444
_diffrn_reflns_av_unetI/netI 0.0574
_diffrn_reflns_Laue_measured_fraction_full 0.998
_diffrn_reflns_Laue_measured_fraction_max 0.999
_diffrn_reflns_limit_h_max 24
_diffrn_reflns_limit_h_min -24
_diffrn_reflns_limit_k_max 13
_diffrn_reflns_limit_k_min -13
_diffrn_reflns_limit_l_max 33
_diffrn_reflns_limit_l_min -34
_diffrn_reflns_number 99315
_diffrn_reflns_point_group_measured_fraction_full 0.998
_diffrn_reflns_point_group_measured_fraction_max 0.999
_diffrn_reflns_theta_full 25.242
_diffrn_reflns_theta_max 29.130
_diffrn_reflns_theta_min 2.209
_exptl_absorpt_coefficient_mu 0.503
_exptl_absorpt_correction_T_max 0.9616
_exptl_absorpt_correction_T_min 0.7821
_exptl_absorpt_correction_type multi-scan
_exptl_absorpt_process_details SADABS
_exptl_crystal_colour dark-brown
_exptl_crystal_density_diffrn 1.353
_exptl_crystal_description block
_exptl_crystal_F_000 1852
_exptl_crystal_size_max 0.300
_exptl_crystal_size_mid 0.140
_exptl_crystal_size_min 0.020
_refine_diff_density_max 0.383
_refine_diff_density_min -0.365
_refine_diff_density_rms 0.060
_refine_ls_extinction_method none
_refine_ls_goodness_of_fit_ref 0.945
_refine_ls_hydrogen_treatment constr
_refine_ls_matrix_type full
_refine_ls_number_parameters 532
_refine_ls_number_reflns 11753
_refine_ls_number_restraints 0
_refine_ls_restrained_S_all 0.945
_refine_ls_R_factor_all 0.0517
_refine_ls_R_factor_gt 0.0325
_refine_ls_shift/su_max 0.004
_refine_ls_shift/su_mean 0.000
_refine_ls_structure_factor_coef Fsqd
_refine_ls_weighting_details 'w=1/[\s^2^(Fo^2^)+(0.0390P)^2^] where P=(Fo^2^+2Fc^2^)/3'
_refine_ls_weighting_scheme calc
_refine_ls_wR_factor_gt 0.0733
_refine_ls_wR_factor_ref 0.0762
_reflns_Friedel_coverage 0.000
_reflns_number_gt 7965
_reflns_number_total 11753
_reflns_threshold_expression 'I > 2\s(I)'
_cod_data_source_file d4dt01469c2.cif
_cod_data_source_block iub439sr
_cod_depositor_comments 'Adding full bibliography for 7716513--7716520.cif.'
_cod_original_sg_symbol_H-M 'P 21/n'
_cod_database_code 7716520
_shelx_space_group_comment
;
The symmetry employed for this shelxl refinement is uniquely defined
by the following loop, which should always be used as a source of
symmetry information in preference to the above space-group names.
They are only intended as comments.
;
_shelx_estimated_absorpt_t_min 0.864
_shelx_estimated_absorpt_t_max 0.990
_shelxl_version_number 2014-3

loop_
_space_group_symop_operation_xyz
'x, y, z'
'-x+1/2, y+1/2, -z+1/2'
'-x, -y, -z'
'x-1/2, -y-1/2, z-1/2'

loop_
_atom_site_label
_atom_site_type_symbol
_atom_site_fract_x
_atom_site_fract_y
_atom_site_fract_z
_atom_site_U_iso_or_equiv
_atom_site_adp_type
_atom_site_occupancy
_atom_site_site_symmetry_order
_atom_site_calc_flag
_atom_site_refinement_flags_posn
_atom_site_refinement_flags_adp
_atom_site_refinement_flags_occupancy
_atom_site_disorder_assembly
_atom_site_disorder_group
Fe Fe 0.37248(2) 0.60866(2) 0.71113(2) 0.01109(6) Uani 1 1 d . . . . .
S1 S 0.35367(2) 0.43173(3) 0.76209(2) 0.01421(9) Uani 1 1 d . . . . .
O1 O 0.50732(7) 0.75601(11) 0.44614(4) 0.0275(3) Uani 1 1 d . . . . .
N1 N 0.39748(7) 0.80155(11) 0.68553(5) 0.0133(3) Uani 1 1 d . . . . .
N2 N 0.34669(7) 0.71047(11) 0.77275(4) 0.0106(3) Uani 1 1 d . . . . .
N3 N 0.32408(7) 0.65550(11) 0.81948(5) 0.0125(3) Uani 1 1 d . . . . .
N4 N 0.31310(7) 0.44778(11) 0.86087(5) 0.0155(3) Uani 1 1 d . . . . .
H40 H 0.3182 0.3605 0.8562 0.019 Uiso 1 1 calc R U . . .
N5 N 0.49048(8) 0.79746(13) 0.55818(5) 0.0214(3) Uani 1 1 d . . . . .
C1 C 0.42897(9) 0.84819(15) 0.64194(6) 0.0193(4) Uani 1 1 d . . . . .
C2 C 0.42675(10) 0.98414(15) 0.62848(6) 0.0244(4) Uani 1 1 d . . . . .
H2 H 0.4486 1.0142 0.5971 0.029 Uiso 1 1 calc R U . . .
C3 C 0.39298(10) 1.07560(15) 0.66039(6) 0.0230(4) Uani 1 1 d . . . . .
H3 H 0.3888 1.1677 0.6502 0.028 Uiso 1 1 calc R U . . .
C4 C 0.36543(9) 1.03098(14) 0.70729(6) 0.0173(3) Uani 1 1 d . . . . .
H4 H 0.3448 1.0925 0.7312 0.021 Uiso 1 1 calc R U . . .
C5 C 0.36845(8) 0.89461(14) 0.71876(6) 0.0129(3) Uani 1 1 d . . . . .
C6 C 0.34192(8) 0.83988(13) 0.76735(6) 0.0125(3) Uani 1 1 d . . . . .
H6 H 0.3222 0.8955 0.7938 0.015 Uiso 1 1 calc R U . . .
C7 C 0.32772(8) 0.52318(13) 0.81808(5) 0.0127(3) Uani 1 1 d . . . . .
C8 C 0.47049(11) 0.74817(17) 0.61002(7) 0.0327(5) Uani 1 1 d . . . . .
H8A H 0.5173 0.7208 0.6319 0.039 Uiso 1 1 calc R U . . .
H8B H 0.4386 0.6669 0.6038 0.039 Uiso 1 1 calc R U . . .
C9 C 0.42571(10) 0.78892(17) 0.51777(7) 0.0269(4) Uani 1 1 d . . . . .
H9A H 0.3841 0.8453 0.5292 0.032 Uiso 1 1 calc R U . . .
H9B H 0.4077 0.6947 0.5150 0.032 Uiso 1 1 calc R U . . .
C10 C 0.44630(10) 0.83561(17) 0.46341(7) 0.0281(4) Uani 1 1 d . . . . .
H10A H 0.4017 0.8278 0.4366 0.034 Uiso 1 1 calc R U . . .
H10B H 0.4616 0.9314 0.4656 0.034 Uiso 1 1 calc R U . . .
C11 C 0.57109(10) 0.76416(17) 0.48516(6) 0.0261(4) Uani 1 1 d . . . . .
H11A H 0.5888 0.8586 0.4880 0.031 Uiso 1 1 calc R U . . .
H11B H 0.6126 0.7086 0.4731 0.031 Uiso 1 1 calc R U . . .
C12 C 0.55223(10) 0.71611(17) 0.54001(7) 0.0278(4) Uani 1 1 d . . . . .
H12A H 0.5370 0.6203 0.5379 0.033 Uiso 1 1 calc R U . . .
H12B H 0.5974 0.7239 0.5663 0.033 Uiso 1 1 calc R U . . .
C13 C 0.29090(9) 0.48481(14) 0.91224(6) 0.0142(3) Uani 1 1 d . . . . .
C15 C 0.25856(9) 0.63832(15) 0.98045(6) 0.0208(4) Uani 1 1 d . . . . .
H15 H 0.2513 0.7281 0.9921 0.025 Uiso 1 1 calc R U . . .
C14 C 0.27972(9) 0.61591(14) 0.92873(6) 0.0178(3) Uani 1 1 d . . . . .
H14 H 0.2864 0.6892 0.9051 0.021 Uiso 1 1 calc R U . . .
C16 C 0.24787(9) 0.53272(15) 1.01532(6) 0.0198(4) Uani 1 1 d . . . . .
H16 H 0.2329 0.5496 1.0504 0.024 Uiso 1 1 calc R U . . .
C17 C 0.25921(9) 0.40268(15) 0.99831(6) 0.0178(3) Uani 1 1 d . . . . .
H17 H 0.2518 0.3295 1.0219 0.021 Uiso 1 1 calc R U . . .
C18 C 0.28122(9) 0.37787(14) 0.94735(6) 0.0167(3) Uani 1 1 d . . . . .
H18 H 0.2897 0.2881 0.9362 0.020 Uiso 1 1 calc R U . . .
S2 S 0.25384(2) 0.63598(3) 0.67897(2) 0.01296(8) Uani 1 1 d . . . . .
O2 O 0.52323(7) 0.63682(12) 0.96248(4) 0.0300(3) Uani 1 1 d . . . . .
N6 N 0.48696(7) 0.56346(12) 0.71994(5) 0.0146(3) Uani 1 1 d . . . . .
N7 N 0.37772(7) 0.49440(11) 0.64905(5) 0.0124(3) Uani 1 1 d . . . . .
N8 N 0.31832(7) 0.46706(11) 0.61083(5) 0.0149(3) Uani 1 1 d . . . . .
N9 N 0.19202(7) 0.52331(12) 0.59016(5) 0.0168(3) Uani 1 1 d . . . . .
H9 H 0.1509 0.5477 0.6048 0.020 Uiso 1 1 calc R U . . .
N10 N 0.55465(7) 0.67245(12) 0.85234(5) 0.0163(3) Uani 1 1 d . . . . .
H10 H 0.6101 0.6532 0.8549 0.020 Uiso 1 1 calc R U . . .
C19 C 0.54500(9) 0.60637(16) 0.75450(6) 0.0210(3) Uani 1 1 d . . . . .
C20 C 0.61801(10) 0.5597(2) 0.75173(7) 0.0383(5) Uani 1 1 d . . . . .
H20 H 0.6577 0.5921 0.7766 0.046 Uiso 1 1 calc R U . . .
C21 C 0.63335(11) 0.4664(2) 0.71299(8) 0.0424(5) Uani 1 1 d . . . . .
H21 H 0.6834 0.4346 0.7107 0.051 Uiso 1 1 calc R U . . .
C22 C 0.57470(10) 0.42023(17) 0.67782(7) 0.0302(4) Uani 1 1 d . . . . .
H22 H 0.5835 0.3551 0.6511 0.036 Uiso 1 1 calc R U . . .
C23 C 0.50274(9) 0.47004(15) 0.68193(6) 0.0175(3) Uani 1 1 d . . . . .
C24 C 0.44065(9) 0.43279(14) 0.64417(6) 0.0154(3) Uani 1 1 d . . . . .
H24 H 0.4454 0.3666 0.6171 0.018 Uiso 1 1 calc R U . . .
C25 C 0.25709(9) 0.53206(14) 0.62202(6) 0.0141(3) Uani 1 1 d . . . . .
C26 C 0.52980(9) 0.71209(15) 0.79532(6) 0.0194(3) Uani 1 1 d . . . . .
H26A H 0.5562 0.7960 0.7866 0.023 Uiso 1 1 calc R U . . .
H26B H 0.4749 0.7314 0.7924 0.023 Uiso 1 1 calc R U . . .
C27 C 0.54176(10) 0.78874(15) 0.88888(6) 0.0211(4) Uani 1 1 d . . . . .
H27A H 0.4877 0.8145 0.8848 0.025 Uiso 1 1 calc R U . . .
H27B H 0.5719 0.8672 0.8788 0.025 Uiso 1 1 calc R U . . .
C28 C 0.56458(10) 0.74992(16) 0.94693(6) 0.0247(4) Uani 1 1 d . . . . .
H28A H 0.6192 0.7289 0.9512 0.030 Uiso 1 1 calc R U . . .
H28B H 0.5556 0.8268 0.9708 0.030 Uiso 1 1 calc R U . . .
C29 C 0.53877(11) 0.52352(17) 0.92987(7) 0.0297(4) Uani 1 1 d . . . . .
H29A H 0.5115 0.4438 0.9420 0.036 Uiso 1 1 calc R U . . .
H29B H 0.5936 0.5035 0.9344 0.036 Uiso 1 1 calc R U . . .
C30 C 0.51493(10) 0.54994(16) 0.87094(6) 0.0236(4) Uani 1 1 d . . . . .
H30A H 0.5275 0.4711 0.8491 0.028 Uiso 1 1 calc R U . . .
H30B H 0.4596 0.5639 0.8658 0.028 Uiso 1 1 calc R U . . .
C31 C 0.18162(9) 0.47932(14) 0.53556(6) 0.0166(3) Uani 1 1 d . . . . .
C32 C 0.11502(10) 0.41424(16) 0.51869(6) 0.0236(4) Uani 1 1 d . . . . .
H32 H 0.0794 0.3950 0.5439 0.028 Uiso 1 1 calc R U . . .
C33 C 0.09990(11) 0.37674(17) 0.46497(7) 0.0302(4) Uani 1 1 d . . . . .
H33 H 0.0541 0.3316 0.4535 0.036 Uiso 1 1 calc R U . . .
C34 C 0.15144(11) 0.40507(17) 0.42808(7) 0.0296(4) Uani 1 1 d . . . . .
H34 H 0.1412 0.3796 0.3913 0.036 Uiso 1 1 calc R U . . .
C35 C 0.21779(11) 0.47056(15) 0.44508(6) 0.0252(4) Uani 1 1 d . . . . .
H35 H 0.2531 0.4904 0.4197 0.030 Uiso 1 1 calc R U . . .
C36 C 0.23358(10) 0.50775(14) 0.49872(6) 0.0207(4) Uani 1 1 d . . . . .
H36 H 0.2796 0.5523 0.5101 0.025 Uiso 1 1 calc R U . . .
N11 N 0.23756(8) 0.75423(14) 0.35979(5) 0.0228(3) Uani 1 1 d . . . . .
O3 O 0.20070(7) 0.67527(11) 0.32865(5) 0.0311(3) Uani 1 1 d . . . . .
O4 O 0.20716(6) 0.86573(11) 0.37184(4) 0.0242(3) Uani 1 1 d . . . . .
O5 O 0.30195(7) 0.72708(13) 0.37984(5) 0.0362(3) Uani 1 1 d . . . . .
N12 N 0.46153(8) 0.16277(13) 0.84976(6) 0.0232(3) Uani 1 1 d . . . . .
O6 O 0.44240(8) 0.04408(12) 0.83925(5) 0.0426(4) Uani 1 1 d . . . . .
O7 O 0.51341(8) 0.21552(13) 0.82850(6) 0.0497(4) Uani 1 1 d . . . . .
O8 O 0.42667(8) 0.22620(14) 0.88287(5) 0.0440(4) Uani 1 1 d . . . . .

loop_
_atom_site_aniso_label
_atom_site_aniso_U_11
_atom_site_aniso_U_22
_atom_site_aniso_U_33
_atom_site_aniso_U_23
_atom_site_aniso_U_13
_atom_site_aniso_U_12
Fe 0.01366(12) 0.01033(10) 0.00951(10) -0.00063(8) 0.00229(8) 0.00039(9)
S1 0.0211(2) 0.01035(17) 0.01157(17) -0.00042(13) 0.00347(15) 0.00138(15)
O1 0.0265(7) 0.0361(7) 0.0202(6) -0.0111(5) 0.0043(5) 0.0027(6)
N1 0.0151(7) 0.0128(6) 0.0125(6) 0.0001(5) 0.0044(5) -0.0002(5)
N2 0.0101(7) 0.0115(6) 0.0103(6) -0.0009(4) 0.0008(5) -0.0010(5)
N3 0.0158(7) 0.0118(6) 0.0101(6) 0.0016(4) 0.0027(5) -0.0014(5)
N4 0.0273(8) 0.0082(6) 0.0114(6) -0.0003(4) 0.0047(6) -0.0005(5)
N5 0.0264(9) 0.0238(7) 0.0161(7) 0.0008(5) 0.0129(6) 0.0015(6)
C1 0.0236(10) 0.0193(8) 0.0162(8) 0.0001(6) 0.0082(7) 0.0003(7)
C2 0.0353(11) 0.0198(8) 0.0202(8) 0.0039(6) 0.0138(8) -0.0019(7)
C3 0.0330(11) 0.0134(8) 0.0235(9) 0.0029(6) 0.0079(8) -0.0018(7)
C4 0.0219(9) 0.0131(7) 0.0175(8) -0.0012(6) 0.0051(7) -0.0006(6)
C5 0.0119(8) 0.0133(7) 0.0134(7) -0.0016(5) 0.0009(6) -0.0017(6)
C6 0.0127(8) 0.0120(7) 0.0133(7) -0.0015(5) 0.0030(6) -0.0014(6)
C7 0.0140(8) 0.0141(7) 0.0100(7) -0.0005(5) 0.0003(6) 0.0000(6)
C8 0.0511(13) 0.0241(9) 0.0271(9) 0.0066(7) 0.0270(9) 0.0075(9)
C9 0.0210(10) 0.0261(9) 0.0351(10) -0.0084(7) 0.0108(8) -0.0051(7)
C10 0.0251(11) 0.0352(10) 0.0236(9) -0.0111(7) 0.0005(8) 0.0024(8)
C11 0.0230(10) 0.0361(10) 0.0203(9) -0.0070(7) 0.0085(8) 0.0022(8)
C12 0.0282(11) 0.0349(10) 0.0217(9) -0.0014(7) 0.0092(8) 0.0088(8)
C13 0.0157(9) 0.0158(7) 0.0111(7) -0.0004(5) 0.0015(6) -0.0023(6)
C15 0.0267(10) 0.0172(8) 0.0193(8) -0.0042(6) 0.0056(7) -0.0004(7)
C14 0.0241(9) 0.0149(7) 0.0149(7) 0.0010(6) 0.0052(7) -0.0022(7)
C16 0.0214(10) 0.0247(9) 0.0139(8) -0.0019(6) 0.0050(7) -0.0011(7)
C17 0.0172(9) 0.0208(8) 0.0153(7) 0.0039(6) 0.0011(6) -0.0028(7)
C18 0.0202(9) 0.0148(7) 0.0152(7) 0.0003(6) 0.0015(6) -0.0018(6)
S2 0.0152(2) 0.01251(18) 0.01121(17) -0.00140(13) 0.00133(15) 0.00075(14)
O2 0.0298(8) 0.0409(7) 0.0201(6) -0.0003(5) 0.0059(5) -0.0053(6)
N6 0.0151(7) 0.0167(6) 0.0121(6) -0.0022(5) 0.0016(5) 0.0021(5)
N7 0.0147(7) 0.0122(6) 0.0103(6) -0.0001(4) 0.0018(5) -0.0001(5)
N8 0.0172(8) 0.0154(6) 0.0117(6) -0.0016(5) -0.0014(5) 0.0005(5)
N9 0.0141(7) 0.0218(7) 0.0143(6) -0.0044(5) 0.0006(5) 0.0005(5)
N10 0.0136(7) 0.0187(7) 0.0163(6) -0.0039(5) 0.0009(5) 0.0013(5)
C19 0.0173(9) 0.0281(9) 0.0174(8) -0.0063(7) 0.0009(7) 0.0028(7)
C20 0.0163(10) 0.0651(13) 0.0323(11) -0.0247(9) -0.0051(8) 0.0076(9)
C21 0.0215(11) 0.0643(14) 0.0400(12) -0.0241(10) -0.0044(9) 0.0188(10)
C22 0.0237(10) 0.0402(11) 0.0260(9) -0.0148(8) -0.0003(8) 0.0134(8)
C23 0.0180(9) 0.0193(8) 0.0155(8) -0.0030(6) 0.0028(7) 0.0039(6)
C24 0.0198(9) 0.0130(7) 0.0136(7) -0.0022(6) 0.0036(6) 0.0021(6)
C25 0.0187(9) 0.0115(7) 0.0125(7) 0.0017(5) 0.0034(6) -0.0007(6)
C26 0.0163(9) 0.0241(8) 0.0171(8) -0.0062(6) -0.0027(7) 0.0017(7)
C27 0.0216(10) 0.0230(8) 0.0183(8) -0.0077(6) 0.0000(7) 0.0034(7)
C28 0.0242(10) 0.0305(9) 0.0193(8) -0.0053(7) 0.0006(7) 0.0006(8)
C29 0.0323(11) 0.0284(9) 0.0285(10) 0.0040(7) 0.0035(8) -0.0065(8)
C30 0.0193(10) 0.0253(9) 0.0261(9) -0.0025(7) 0.0016(7) -0.0057(7)
C31 0.0206(9) 0.0140(7) 0.0142(8) -0.0003(6) -0.0040(7) 0.0017(6)
C32 0.0230(10) 0.0269(9) 0.0203(8) -0.0015(7) -0.0016(7) -0.0027(7)
C33 0.0293(11) 0.0328(10) 0.0261(9) -0.0036(8) -0.0106(8) -0.0059(8)
C34 0.0407(12) 0.0310(10) 0.0157(8) -0.0027(7) -0.0048(8) 0.0029(9)
C35 0.0357(11) 0.0250(9) 0.0148(8) 0.0044(6) 0.0013(7) 0.0034(8)
C36 0.0276(10) 0.0143(8) 0.0198(8) 0.0013(6) 0.0008(7) -0.0010(7)
N11 0.0169(8) 0.0370(8) 0.0149(7) -0.0004(6) 0.0038(6) 0.0034(7)
O3 0.0278(8) 0.0348(7) 0.0292(7) -0.0123(5) -0.0042(6) 0.0026(6)
O4 0.0183(7) 0.0301(6) 0.0239(6) -0.0052(5) 0.0008(5) 0.0023(5)
O5 0.0140(7) 0.0577(9) 0.0356(7) -0.0059(6) -0.0042(6) 0.0103(6)
N12 0.0177(8) 0.0232(8) 0.0278(8) 0.0060(6) -0.0034(6) 0.0014(6)
O6 0.0445(9) 0.0218(7) 0.0584(9) -0.0023(6) -0.0129(7) -0.0029(6)
O7 0.0274(8) 0.0509(9) 0.0726(11) 0.0273(8) 0.0143(8) -0.0054(7)
O8 0.0354(9) 0.0613(9) 0.0339(8) -0.0135(7) -0.0029(6) 0.0218(7)

loop_
_atom_type_symbol
_atom_type_description
_atom_type_scat_dispersion_real
_atom_type_scat_dispersion_imag
_atom_type_scat_source
C C 0.0033 0.0016 'International Tables Vol C Tables 4.2.6.8 and 6.1.1.4'
H H 0.0000 0.0000 'International Tables Vol C Tables 4.2.6.8 and 6.1.1.4'
Fe Fe 0.3463 0.8444 'International Tables Vol C Tables 4.2.6.8 and 6.1.1.4'
N N 0.0061 0.0033 'International Tables Vol C Tables 4.2.6.8 and 6.1.1.4'
O O 0.0106 0.0060 'International Tables Vol C Tables 4.2.6.8 and 6.1.1.4'
S S 0.1246 0.1234 'International Tables Vol C Tables 4.2.6.8 and 6.1.1.4'

loop_
_geom_angle_atom_site_label_1
_geom_angle_atom_site_label_2
_geom_angle_atom_site_label_3
_geom_angle
_geom_angle_site_symmetry_1
_geom_angle_site_symmetry_3
_geom_angle_publ_flag
N7 Fe N2 168.53(5) . . ?
N7 Fe N6 80.67(5) . . ?
N2 Fe N6 109.41(5) . . ?
N7 Fe N1 105.71(5) . . ?
N2 Fe N1 80.35(4) . . ?
N6 Fe N1 89.81(5) . . ?
N7 Fe S2 84.09(4) . . ?
N2 Fe S2 86.21(4) . . ?
N6 Fe S2 164.10(3) . . ?
N1 Fe S2 89.99(4) . . ?
N7 Fe S1 90.64(3) . . ?
N2 Fe S1 84.40(3) . . ?
N6 Fe S1 88.05(3) . . ?
N1 Fe S1 162.93(3) . . ?
S2 Fe S1 96.649(16) . . ?
C7 S1 Fe 96.14(5) . . ?
C11 O1 C10 109.87(12) . . ?
C1 N1 C5 117.36(12) . . ?
C1 N1 Fe 132.80(10) . . ?
C5 N1 Fe 109.52(8) . . ?
C6 N2 N3 117.39(11) . . ?
C6 N2 Fe 117.22(9) . . ?
N3 N2 Fe 124.89(8) . . ?
C7 N3 N2 110.79(11) . . ?
C7 N4 C13 131.04(12) . . ?
C7 N4 H40 114.5 . . ?
C13 N4 H40 114.5 . . ?
C8 N5 C9 110.43(14) . . ?
C8 N5 C12 109.76(12) . . ?
C9 N5 C12 108.75(13) . . ?
N1 C1 C2 121.52(13) . . ?
N1 C1 C8 117.17(13) . . ?
C2 C1 C8 121.22(13) . . ?
C3 C2 C1 120.38(14) . . ?
C3 C2 H2 119.8 . . ?
C1 C2 H2 119.8 . . ?
C4 C3 C2 118.78(14) . . ?
C4 C3 H3 120.6 . . ?
C2 C3 H3 120.6 . . ?
C3 C4 C5 118.61(13) . . ?
C3 C4 H4 120.7 . . ?
C5 C4 H4 120.7 . . ?
N1 C5 C4 123.04(13) . . ?
N1 C5 C6 114.83(12) . . ?
C4 C5 C6 122.12(13) . . ?
N2 C6 C5 115.96(12) . . ?
N2 C6 H6 122.0 . . ?
C5 C6 H6 122.0 . . ?
N3 C7 N4 121.43(12) . . ?
N3 C7 S1 123.63(10) . . ?
N4 C7 S1 114.93(10) . . ?
N5 C8 C1 114.60(13) . . ?
N5 C8 H8A 108.6 . . ?
C1 C8 H8A 108.6 . . ?
N5 C8 H8B 108.6 . . ?
C1 C8 H8B 108.6 . . ?
H8A C8 H8B 107.6 . . ?
N5 C9 C10 111.00(13) . . ?
N5 C9 H9A 109.4 . . ?
C10 C9 H9A 109.4 . . ?
N5 C9 H9B 109.4 . . ?
C10 C9 H9B 109.4 . . ?
H9A C9 H9B 108.0 . . ?
O1 C10 C9 110.51(14) . . ?
O1 C10 H10A 109.5 . . ?
C9 C10 H10A 109.5 . . ?
O1 C10 H10B 109.5 . . ?
C9 C10 H10B 109.5 . . ?
H10A C10 H10B 108.1 . . ?
O1 C11 C12 111.58(14) . . ?
O1 C11 H11A 109.3 . . ?
C12 C11 H11A 109.3 . . ?
O1 C11 H11B 109.3 . . ?
C12 C11 H11B 109.3 . . ?
H11A C11 H11B 108.0 . . ?
N5 C12 C11 109.74(13) . . ?
N5 C12 H12A 109.7 . . ?
C11 C12 H12A 109.7 . . ?
N5 C12 H12B 109.7 . . ?
C11 C12 H12B 109.7 . . ?
H12A C12 H12B 108.2 . . ?
C14 C13 C18 120.11(13) . . ?
C14 C13 N4 124.70(13) . . ?
C18 C13 N4 115.19(12) . . ?
C16 C15 C14 121.44(14) . . ?
C16 C15 H15 119.3 . . ?
C14 C15 H15 119.3 . . ?
C13 C14 C15 118.85(14) . . ?
C13 C14 H14 120.6 . . ?
C15 C14 H14 120.6 . . ?
C17 C16 C15 119.04(13) . . ?
C17 C16 H16 120.5 . . ?
C15 C16 H16 120.5 . . ?
C16 C17 C18 120.62(14) . . ?
C16 C17 H17 119.7 . . ?
C18 C17 H17 119.7 . . ?
C17 C18 C13 119.93(14) . . ?
C17 C18 H18 120.0 . . ?
C13 C18 H18 120.0 . . ?
C25 S2 Fe 96.82(5) . . ?
C28 O2 C29 109.76(12) . . ?
C19 N6 C23 117.34(13) . . ?
C19 N6 Fe 133.13(10) . . ?
C23 N6 Fe 109.53(10) . . ?
C24 N7 N8 117.18(12) . . ?
C24 N7 Fe 117.47(11) . . ?
N8 N7 Fe 125.25(9) . . ?
C25 N8 N7 110.67(12) . . ?
C25 N9 C31 127.75(13) . . ?
C25 N9 H9 116.1 . . ?
C31 N9 H9 116.1 . . ?
C26 N10 C27 108.79(11) . . ?
C26 N10 C30 113.47(12) . . ?
C27 N10 C30 109.63(11) . . ?
C26 N10 H10 108.3 . . ?
C27 N10 H10 108.3 . . ?
C30 N10 H10 108.3 . . ?
N6 C19 C20 121.84(14) . . ?
N6 C19 C26 118.44(14) . . ?
C20 C19 C26 119.66(15) . . ?
C21 C20 C19 120.32(17) . . ?
C21 C20 H20 119.8 . . ?
C19 C20 H20 119.8 . . ?
C22 C21 C20 118.66(17) . . ?
C22 C21 H21 120.7 . . ?
C20 C21 H21 120.7 . . ?
C21 C22 C23 119.04(15) . . ?
C21 C22 H22 120.5 . . ?
C23 C22 H22 120.5 . . ?
N6 C23 C22 122.80(15) . . ?
N6 C23 C24 115.64(13) . . ?
C22 C23 C24 121.45(14) . . ?
N7 C24 C23 116.04(13) . . ?
N7 C24 H24 122.0 . . ?
C23 C24 H24 122.0 . . ?
N8 C25 N9 121.83(13) . . ?
N8 C25 S2 123.17(12) . . ?
N9 C25 S2 115.00(11) . . ?
N10 C26 C19 113.55(12) . . ?
N10 C26 H26A 108.9 . . ?
C19 C26 H26A 108.9 . . ?
N10 C26 H26B 108.9 . . ?
C19 C26 H26B 108.9 . . ?
H26A C26 H26B 107.7 . . ?
N10 C27 C28 109.79(12) . . ?
N10 C27 H27A 109.7 . . ?
C28 C27 H27A 109.7 . . ?
N10 C27 H27B 109.7 . . ?
C28 C27 H27B 109.7 . . ?
H27A C27 H27B 108.2 . . ?
O2 C28 C27 111.24(14) . . ?
O2 C28 H28A 109.4 . . ?
C27 C28 H28A 109.4 . . ?
O2 C28 H28B 109.4 . . ?
C27 C28 H28B 109.4 . . ?
H28A C28 H28B 108.0 . . ?
O2 C29 C30 111.20(14) . . ?
O2 C29 H29A 109.4 . . ?
C30 C29 H29A 109.4 . . ?
O2 C29 H29B 109.4 . . ?
C30 C29 H29B 109.4 . . ?
H29A C29 H29B 108.0 . . ?
N10 C30 C29 109.97(13) . . ?
N10 C30 H30A 109.7 . . ?
C29 C30 H30A 109.7 . . ?
N10 C30 H30B 109.7 . . ?
C29 C30 H30B 109.7 . . ?
H30A C30 H30B 108.2 . . ?
C32 C31 C36 119.94(14) . . ?
C32 C31 N9 117.85(14) . . ?
C36 C31 N9 122.07(14) . . ?
C31 C32 C33 120.20(16) . . ?
C31 C32 H32 119.9 . . ?
C33 C32 H32 119.9 . . ?
C34 C33 C32 120.08(17) . . ?
C34 C33 H33 120.0 . . ?
C32 C33 H33 120.0 . . ?
C35 C34 C33 119.52(16) . . ?
C35 C34 H34 120.2 . . ?
C33 C34 H34 120.2 . . ?
C34 C35 C36 120.81(16) . . ?
C34 C35 H35 119.6 . . ?
C36 C35 H35 119.6 . . ?
C35 C36 C31 119.44(16) . . ?
C35 C36 H36 120.3 . . ?
C31 C36 H36 120.3 . . ?
O5 N11 O3 121.89(14) . . ?
O5 N11 O4 119.34(14) . . ?
O3 N11 O4 118.76(14) . . ?
O7 N12 O8 120.63(15) . . ?
O7 N12 O6 121.09(15) . . ?
O8 N12 O6 118.27(15) . . ?

loop_
_geom_bond_atom_site_label_1
_geom_bond_atom_site_label_2
_geom_bond_distance
_geom_bond_site_symmetry_2
_geom_bond_publ_flag
Fe N7 1.9244(11) . ?
Fe N2 1.9250(11) . ?
Fe N6 2.0755(13) . ?
Fe N1 2.0797(11) . ?
Fe S2 2.2021(5) . ?
Fe S1 2.2094(4) . ?
S1 C7 1.7582(13) . ?
O1 C11 1.425(2) . ?
O1 C10 1.4390(18) . ?
N1 C1 1.3462(17) . ?
N1 C5 1.3713(17) . ?
N2 C6 1.2945(17) . ?
N2 N3 1.3760(14) . ?
N3 C7 1.3166(17) . ?
N4 C7 1.3454(16) . ?
N4 C13 1.4186(17) . ?
N4 H40 0.8800 . ?
N5 C8 1.4524(18) . ?
N5 C9 1.459(2) . ?
N5 C12 1.4671(19) . ?
C1 C2 1.391(2) . ?
C1 C8 1.506(2) . ?
C2 C3 1.379(2) . ?
C2 H2 0.9500 . ?
C3 C4 1.3781(19) . ?
C3 H3 0.9500 . ?
C4 C5 1.3843(19) . ?
C4 H4 0.9500 . ?
C5 C6 1.4422(18) . ?
C6 H6 0.9500 . ?
C8 H8A 0.9900 . ?
C8 H8B 0.9900 . ?
C9 C10 1.505(2) . ?
C9 H9A 0.9900 . ?
C9 H9B 0.9900 . ?
C10 H10A 0.9900 . ?
C10 H10B 0.9900 . ?
C11 C12 1.510(2) . ?
C11 H11A 0.9900 . ?
C11 H11B 0.9900 . ?
C12 H12A 0.9900 . ?
C12 H12B 0.9900 . ?
C13 C14 1.3850(19) . ?
C13 C18 1.3952(19) . ?
C15 C16 1.385(2) . ?
C15 C14 1.3898(19) . ?
C15 H15 0.9500 . ?
C14 H14 0.9500 . ?
C16 C17 1.380(2) . ?
C16 H16 0.9500 . ?
C17 C18 1.3815(19) . ?
C17 H17 0.9500 . ?
C18 H18 0.9500 . ?
S2 C25 1.7569(14) . ?
O2 C28 1.4156(19) . ?
O2 C29 1.4286(19) . ?
N6 C19 1.349(2) . ?
N6 C23 1.3713(17) . ?
N7 C24 1.2903(18) . ?
N7 N8 1.3806(17) . ?
N8 C25 1.3167(18) . ?
N9 C25 1.3430(19) . ?
N9 C31 1.4212(18) . ?
N9 H9 0.8800 . ?
N10 C26 1.4976(19) . ?
N10 C27 1.4998(17) . ?
N10 C30 1.5009(18) . ?
N10 H10 1.0000 . ?
C19 C20 1.385(2) . ?
C19 C26 1.5017(19) . ?
C20 C21 1.382(2) . ?
C20 H20 0.9500 . ?
C21 C22 1.376(2) . ?
C21 H21 0.9500 . ?
C22 C23 1.384(2) . ?
C22 H22 0.9500 . ?
C23 C24 1.430(2) . ?
C24 H24 0.9500 . ?
C26 H26A 0.9900 . ?
C26 H26B 0.9900 . ?
C27 C28 1.512(2) . ?
C27 H27A 0.9900 . ?
C27 H27B 0.9900 . ?
C28 H28A 0.9900 . ?
C28 H28B 0.9900 . ?
C29 C30 1.510(2) . ?
C29 H29A 0.9900 . ?
C29 H29B 0.9900 . ?
C30 H30A 0.9900 . ?
C30 H30B 0.9900 . ?
C31 C32 1.380(2) . ?
C31 C36 1.388(2) . ?
C32 C33 1.388(2) . ?
C32 H32 0.9500 . ?
C33 C34 1.383(2) . ?
C33 H33 0.9500 . ?
C34 C35 1.379(2) . ?
C34 H34 0.9500 . ?
C35 C36 1.387(2) . ?
C35 H35 0.9500 . ?
C36 H36 0.9500 . ?
N11 O5 1.2353(17) . ?
N11 O3 1.2451(17) . ?
N11 O4 1.2798(16) . ?
N12 O7 1.2220(17) . ?
N12 O8 1.2456(17) . ?
N12 O6 1.2480(17) . ?

loop_
_geom_hbond_atom_site_label_D
_geom_hbond_atom_site_label_H
_geom_hbond_atom_site_label_A
_geom_hbond_distance_DH
_geom_hbond_distance_HA
_geom_hbond_distance_DA
_geom_hbond_angle_DHA
_geom_hbond_site_symmetry_A
N4 H40 S2 0.88 2.68 3.4311(12) 144.3 2_546
N4 H40 O8 0.88 2.39 3.0026(18) 127.1 .
C4 H4 S2 0.95 2.99 3.8299(15) 147.8 2_556
C6 H6 S2 0.95 2.86 3.7071(14) 149.6 2_556
C8 H8B N7 0.99 2.37 3.210(2) 142.8 .
C10 H10A O5 0.99 2.38 3.329(2) 159.6 .
C14 H14 N3 0.95 2.31 2.9221(17) 121.4 .
N9 H9 N12 0.88 2.64 3.5133(18) 170.1 2_556
N9 H9 O6 0.88 2.26 3.0979(19) 159.2 2_556
N9 H9 O8 0.88 2.28 3.0364(19) 143.5 2_556
N10 H10 N11 1.00 2.44 3.3200(19) 146.8 4_676
N10 H10 O3 1.00 2.47 3.1070(17) 120.9 4_676
N10 H10 O4 1.00 1.75 2.7358(17) 168.7 4_676
C20 H20 O4 0.95 2.48 3.332(2) 148.6 4_676
C22 H22 O5 0.95 2.39 3.095(2) 131.2 3_666
C24 H24 O1 0.95 2.21 3.1286(17) 161.4 3_666
C26 H26B N2 0.99 2.30 3.251(2) 161.8 .
C27 H27A O6 0.99 2.64 3.267(2) 121.5 1_565
C29 H29A O2 0.99 2.63 3.383(2) 132.8 3_667
C30 H30A O7 0.99 2.60 3.485(2) 149.2 .

loop_
_geom_torsion_atom_site_label_1
_geom_torsion_atom_site_label_2
_geom_torsion_atom_site_label_3
_geom_torsion_atom_site_label_4
_geom_torsion
_geom_torsion_site_symmetry_1
_geom_torsion_site_symmetry_2
_geom_torsion_site_symmetry_3
_geom_torsion_site_symmetry_4
_geom_torsion_publ_flag
C6 N2 N3 C7 176.25(14) . . . . ?
Fe N2 N3 C7 4.61(17) . . . . ?
C5 N1 C1 C2 -5.2(2) . . . . ?
Fe N1 C1 C2 167.51(13) . . . . ?
C5 N1 C1 C8 171.53(15) . . . . ?
Fe N1 C1 C8 -15.8(2) . . . . ?
N1 C1 C2 C3 1.1(3) . . . . ?
C8 C1 C2 C3 -175.47(17) . . . . ?
C1 C2 C3 C4 3.6(3) . . . . ?
C2 C3 C4 C5 -4.0(2) . . . . ?
C1 N1 C5 C4 4.8(2) . . . . ?
Fe N1 C5 C4 -169.56(13) . . . . ?
C1 N1 C5 C6 -174.45(14) . . . . ?
Fe N1 C5 C6 11.22(16) . . . . ?
C3 C4 C5 N1 -0.1(2) . . . . ?
C3 C4 C5 C6 179.02(15) . . . . ?
N3 N2 C6 C5 177.98(12) . . . . ?
Fe N2 C6 C5 -9.73(18) . . . . ?
N1 C5 C6 N2 -2.0(2) . . . . ?
C4 C5 C6 N2 178.81(14) . . . . ?
N2 N3 C7 N4 175.54(13) . . . . ?
N2 N3 C7 S1 -2.91(19) . . . . ?
C13 N4 C7 N3 1.5(3) . . . . ?
C13 N4 C7 S1 -179.94(13) . . . . ?
Fe S1 C7 N3 0.50(14) . . . . ?
Fe S1 C7 N4 -178.04(11) . . . . ?
C9 N5 C8 C1 -80.67(19) . . . . ?
C12 N5 C8 C1 159.45(15) . . . . ?
N1 C1 C8 N5 168.67(15) . . . . ?
C2 C1 C8 N5 -14.6(3) . . . . ?
C8 N5 C9 C10 -178.21(13) . . . . ?
C12 N5 C9 C10 -57.72(17) . . . . ?
C11 O1 C10 C9 -57.84(17) . . . . ?
N5 C9 C10 O1 58.49(18) . . . . ?
C10 O1 C11 C12 58.56(17) . . . . ?
C8 N5 C12 C11 177.94(15) . . . . ?
C9 N5 C12 C11 57.04(17) . . . . ?
O1 C11 C12 N5 -58.73(18) . . . . ?
C7 N4 C13 C14 -0.2(3) . . . . ?
C7 N4 C13 C18 -179.50(15) . . . . ?
C18 C13 C14 C15 -0.2(2) . . . . ?
N4 C13 C14 C15 -179.47(15) . . . . ?
C16 C15 C14 C13 -0.6(3) . . . . ?
C14 C15 C16 C17 0.6(3) . . . . ?
C15 C16 C17 C18 0.3(2) . . . . ?
C16 C17 C18 C13 -1.1(2) . . . . ?
C14 C13 C18 C17 1.1(2) . . . . ?
N4 C13 C18 C17 -179.61(14) . . . . ?
C24 N7 N8 C25 177.31(12) . . . . ?
Fe N7 N8 C25 1.10(15) . . . . ?
C23 N6 C19 C20 0.7(2) . . . . ?
Fe N6 C19 C20 -179.82(13) . . . . ?
C23 N6 C19 C26 177.97(13) . . . . ?
Fe N6 C19 C26 -2.5(2) . . . . ?
N6 C19 C20 C21 -0.2(3) . . . . ?
C26 C19 C20 C21 -177.46(17) . . . . ?
C19 C20 C21 C22 -0.6(3) . . . . ?
C20 C21 C22 C23 0.8(3) . . . . ?
C19 N6 C23 C22 -0.4(2) . . . . ?
Fe N6 C23 C22 179.98(13) . . . . ?
C19 N6 C23 C24 -176.61(13) . . . . ?
Fe N6 C23 C24 3.76(15) . . . . ?
C21 C22 C23 N6 -0.4(3) . . . . ?
C21 C22 C23 C24 175.64(16) . . . . ?
N8 N7 C24 C23 175.68(12) . . . . ?
Fe N7 C24 C23 -7.81(17) . . . . ?
N6 C23 C24 N7 2.2(2) . . . . ?
C22 C23 C24 N7 -174.08(14) . . . . ?
N7 N8 C25 N9 178.92(12) . . . . ?
N7 N8 C25 S2 -1.01(16) . . . . ?
C31 N9 C25 N8 -18.4(2) . . . . ?
C31 N9 C25 S2 161.57(11) . . . . ?
Fe S2 C25 N8 0.54(12) . . . . ?
Fe S2 C25 N9 -179.40(10) . . . . ?
C27 N10 C26 C19 176.04(13) . . . . ?
C30 N10 C26 C19 -61.65(17) . . . . ?
N6 C19 C26 N10 125.72(15) . . . . ?
C20 C19 C26 N10 -56.9(2) . . . . ?
C26 N10 C27 C28 178.55(13) . . . . ?
C30 N10 C27 C28 53.94(17) . . . . ?
C29 O2 C28 C27 61.84(17) . . . . ?
N10 C27 C28 O2 -58.61(17) . . . . ?
C28 O2 C29 C30 -61.51(18) . . . . ?
C26 N10 C30 C29 -175.62(13) . . . . ?
C27 N10 C30 C29 -53.77(17) . . . . ?
O2 C29 C30 N10 57.82(18) . . . . ?
C25 N9 C31 C32 147.83(15) . . . . ?
C25 N9 C31 C36 -36.5(2) . . . . ?
C36 C31 C32 C33 0.2(2) . . . . ?
N9 C31 C32 C33 175.94(14) . . . . ?
C31 C32 C33 C34 -0.3(3) . . . . ?
C32 C33 C34 C35 0.1(3) . . . . ?
C33 C34 C35 C36 0.3(3) . . . . ?
C34 C35 C36 C31 -0.4(2) . . . . ?
C32 C31 C36 C35 0.2(2) . . . . ?
N9 C31 C36 C35 -175.40(14) . . . . ?
